data_4519177
loop_
_publ_author_name
'Bories, Cassandre C.'
'Barbazanges, Marion'
'Derat, Etienne'
'Petit, Marc'

_publ_section_title
;
 Implication of a Silyl Cobalt Dihydride Complex as a Useful Catalyst for
 the Hydrosilylation of Imines
;
_journal_issue 22
_journal_name_full 'ACS Catalysis'
_journal_page_first 14262
_journal_page_last 14273
_journal_paper_doi 10.1021/acscatal.1c03886
_journal_volume 11
_journal_year 2021
_chemical_formula_moiety 'C27 H44 Co P3 Si'
_chemical_formula_sum 'C27 H44 Co P3 Si'
_chemical_formula_weight 548.55
_space_group_crystal_system monoclinic
_space_group_IT_number 4
_space_group_name_Hall 'P 2yb'
_space_group_name_H-M_alt 'P 1 21 1'
_atom_sites_solution_hydrogens mixed
_atom_sites_solution_primary direct
_atom_sites_solution_secondary difmap
_audit_creation_method SHELXL-2018/3
_cell_angle_alpha 90
_cell_angle_beta 115.243(3)
_cell_angle_gamma 90
_cell_formula_units_Z 2
_cell_length_a 9.0544(5)
_cell_length_b 18.8627(10)
_cell_length_c 9.4650(5)
_cell_measurement_reflns_used 8531
_cell_measurement_temperature 150(1)
_cell_measurement_theta_max 30.97
_cell_measurement_theta_min 2.49
_cell_volume 1462.16(14)
_computing_cell_refinement 'Bruker SAINT'
_computing_data_collection 'Bruker APEX2'
_computing_data_reduction 'Bruker SAINT'
_computing_molecular_graphics 'SXGRAPH (Farrugia, 2012)'
_computing_structure_refinement 'SHELXL (Sheldrick, 2015)'
_computing_structure_solution 'SHELXT (Sheldrick, 2015)'
_diffrn_ambient_temperature 150(1)
_diffrn_measured_fraction_theta_full 1.000
_diffrn_measured_fraction_theta_max 1.000
_diffrn_measurement_device_type 'Bruker APEX-II CCD'
_diffrn_measurement_method '\f and \w scans'
_diffrn_radiation_monochromator 'curved graphite'
_diffrn_radiation_source 'fine-focus sealed tube'
_diffrn_radiation_type MoK\a
_diffrn_radiation_wavelength 0.71073
_diffrn_reflns_av_R_equivalents 0.0250
_diffrn_reflns_av_unetI/netI 0.0397
_diffrn_reflns_Laue_measured_fraction_full 1.000
_diffrn_reflns_Laue_measured_fraction_max 1.000
_diffrn_reflns_limit_h_max 12
_diffrn_reflns_limit_h_min -11
_diffrn_reflns_limit_k_max 26
_diffrn_reflns_limit_k_min -26
_diffrn_reflns_limit_l_max 11
_diffrn_reflns_limit_l_min -13
_diffrn_reflns_number 19747
_diffrn_reflns_point_group_measured_fraction_full 0.965
_diffrn_reflns_point_group_measured_fraction_max 0.969
_diffrn_reflns_theta_full 25.242
_diffrn_reflns_theta_max 30.506
_diffrn_reflns_theta_min 2.159
_exptl_absorpt_coefficient_mu 0.805
_exptl_absorpt_correction_T_max 0.746
_exptl_absorpt_correction_T_min 0.647
_exptl_absorpt_correction_type multi-scan
_exptl_absorpt_process_details
; 
 SADABS 2016/2: Krause, L., Herbst-Irmer, R., Sheldrick G.M. & Stalke D.,
 J. Appl. Cryst. 48 (2015) 3-10
;
_exptl_crystal_colour yellow
_exptl_crystal_density_diffrn 1.246
_exptl_crystal_density_method 'not measured'
_exptl_crystal_description prism
_exptl_crystal_F_000 584
_exptl_crystal_size_max 0.25
_exptl_crystal_size_mid 0.2
_exptl_crystal_size_min 0.1
_refine_diff_density_max 0.352
_refine_diff_density_min -0.202
_refine_diff_density_rms 0.050
_refine_ls_abs_structure_details
;
 Flack x determined using 3266 quotients [(I+)-(I-)]/[(I+)+(I-)]
 (Parsons, Flack and Wagner, Acta Cryst. B69 (2013) 249-259).
;
_refine_ls_abs_structure_Flack -0.011(5)
_refine_ls_extinction_method none
_refine_ls_goodness_of_fit_ref 1.015
_refine_ls_hydrogen_treatment mixed
_refine_ls_matrix_type full
_refine_ls_number_parameters 306
_refine_ls_number_reflns 8657
_refine_ls_number_restraints 1
_refine_ls_restrained_S_all 1.015
_refine_ls_R_factor_all 0.0375
_refine_ls_R_factor_gt 0.0301
_refine_ls_shift/su_max 0.001
_refine_ls_shift/su_mean 0.000
_refine_ls_structure_factor_coef Fsqd
_refine_ls_weighting_details 'w=1/[\s^2^(Fo^2^)+(0.0342P)^2^] where P=(Fo^2^+2Fc^2^)/3'
_refine_ls_weighting_scheme calc
_refine_ls_wR_factor_gt 0.0617
_refine_ls_wR_factor_ref 0.0639
_reflns_Friedel_coverage 0.886
_reflns_Friedel_fraction_full 0.928
_reflns_Friedel_fraction_max 0.936
_reflns_number_gt 7774
_reflns_number_total 8657
_reflns_threshold_expression 'I > 2\s(I)'
_cod_data_source_file cs1c03886_si_002.cif
_cod_data_source_block cas130
_cod_original_sg_symbol_H-M 'P 21'
_cod_database_code 4519177
_shelx_shelxl_version_number 2018/3
_shelx_space_group_comment
;
The symmetry employed for this shelxl refinement is uniquely defined
by the following loop, which should always be used as a source of
symmetry information in preference to the above space-group names.
They are only intended as comments.
;

loop_
_space_group_symop_operation_xyz
'x, y, z'
'-x, y+1/2, -z'

loop_
_atom_site_label
_atom_site_type_symbol
_atom_site_fract_x
_atom_site_fract_y
_atom_site_fract_z
_atom_site_U_iso_or_equiv
_atom_site_adp_type
_atom_site_occupancy
_atom_site_site_symmetry_order
_atom_site_calc_flag
_atom_site_refinement_flags_posn
_atom_site_refinement_flags_adp
_atom_site_refinement_flags_occupancy
_atom_site_disorder_assembly
_atom_site_disorder_group
Co1 Co 0.49467(3) 0.55624(2) 0.77038(3) 0.01462(7) Uani 1 1 d . . . . .
P1 P 0.61715(8) 0.62383(4) 0.97607(8) 0.02225(13) Uani 1 1 d . . . . .
P2 P 0.50113(8) 0.62251(3) 0.58509(7) 0.02157(13) Uani 1 1 d . . . . .
P3 P 0.23752(7) 0.57002(3) 0.71390(7) 0.02005(13) Uani 1 1 d . . . . .
Si1 Si 0.52744(7) 0.44324(3) 0.71653(7) 0.01273(12) Uani 1 1 d . . . . .
C1 C 0.8208(4) 0.65595(17) 1.0104(4) 0.0352(7) Uani 1 1 d . . . . .
H1A H 0.891094 0.615531 1.016065 0.053 Uiso 1 1 calc R U . . .
H1B H 0.867949 0.682310 1.108974 0.053 Uiso 1 1 calc R U . . .
H1C H 0.812144 0.687189 0.924462 0.053 Uiso 1 1 calc R U . . .
C2 C 0.5272(4) 0.70496(15) 1.0102(4) 0.0377(7) Uani 1 1 d . . . . .
H2A H 0.508243 0.738626 0.925301 0.057 Uiso 1 1 calc R U . . .
H2B H 0.601840 0.726045 1.109773 0.057 Uiso 1 1 calc R U . . .
H2C H 0.423122 0.693761 1.013736 0.057 Uiso 1 1 calc R U . . .
C3 C 0.6674(4) 0.58012(18) 1.1631(3) 0.0388(7) Uani 1 1 d . . . . .
H3A H 0.728019 0.536387 1.168461 0.058 Uiso 1 1 calc R U . . .
H3B H 0.566561 0.568692 1.172774 0.058 Uiso 1 1 calc R U . . .
H3C H 0.734640 0.611822 1.248328 0.058 Uiso 1 1 calc R U . . .
C4 C 0.6868(4) 0.61285(17) 0.5568(4) 0.0356(7) Uani 1 1 d . . . . .
H4A H 0.693095 0.564529 0.521694 0.053 Uiso 1 1 calc R U . . .
H4B H 0.782044 0.622020 0.655639 0.053 Uiso 1 1 calc R U . . .
H4C H 0.685330 0.646805 0.477818 0.053 Uiso 1 1 calc R U . . .
C5 C 0.5003(4) 0.71920(15) 0.6069(4) 0.0365(7) Uani 1 1 d . . . . .
H5A H 0.401789 0.733504 0.618122 0.055 Uiso 1 1 calc R U . . .
H5B H 0.501486 0.742000 0.514367 0.055 Uiso 1 1 calc R U . . .
H5C H 0.597180 0.733701 0.699892 0.055 Uiso 1 1 calc R U . . .
C6 C 0.3464(4) 0.61521(17) 0.3818(3) 0.0349(6) Uani 1 1 d . . . . .
H6A H 0.238360 0.625587 0.377051 0.052 Uiso 1 1 calc R U . . .
H6B H 0.347305 0.566996 0.343601 0.052 Uiso 1 1 calc R U . . .
H6C H 0.371274 0.649146 0.316571 0.052 Uiso 1 1 calc R U . . .
C7 C 0.1744(3) 0.55260(17) 0.8706(3) 0.0320(6) Uani 1 1 d . . . . .
H7A H 0.196504 0.502926 0.903090 0.048 Uiso 1 1 calc R U . . .
H7B H 0.057297 0.562071 0.832659 0.048 Uiso 1 1 calc R U . . .
H7C H 0.235637 0.583502 0.959742 0.048 Uiso 1 1 calc R U . . .
C8 C 0.1490(4) 0.65860(15) 0.6584(4) 0.0329(6) Uani 1 1 d . . . . .
H8A H 0.215080 0.692915 0.738037 0.049 Uiso 1 1 calc R U . . .
H8B H 0.037306 0.658573 0.649942 0.049 Uiso 1 1 calc R U . . .
H8C H 0.147285 0.671723 0.557530 0.049 Uiso 1 1 calc R U . . .
C9 C 0.0846(3) 0.51924(15) 0.5533(3) 0.0295(6) Uani 1 1 d . . . . .
H9A H 0.100358 0.468526 0.577646 0.044 Uiso 1 1 calc R U . . .
H9B H 0.096603 0.528684 0.456935 0.044 Uiso 1 1 calc R U . . .
H9C H -0.024893 0.533323 0.539470 0.044 Uiso 1 1 calc R U . . .
C10 C 0.3521(3) 0.38074(11) 0.6985(2) 0.0146(4) Uani 1 1 d . . . . .
C11 C 0.3009(3) 0.38062(13) 0.8192(3) 0.0187(4) Uani 1 1 d . . . . .
H11 H 0.360305 0.407909 0.910299 0.022 Uiso 1 1 calc R U . . .
C12 C 0.1666(3) 0.34206(13) 0.8100(3) 0.0225(5) Uani 1 1 d . . . . .
H12 H 0.134293 0.343997 0.893120 0.027 Uiso 1 1 calc R U . . .
C13 C 0.0797(3) 0.30080(14) 0.6800(3) 0.0242(5) Uani 1 1 d . . . . .
H13 H -0.013605 0.275038 0.672192 0.029 Uiso 1 1 calc R U . . .
C14 C 0.1304(3) 0.29756(14) 0.5619(3) 0.0260(5) Uani 1 1 d . . . . .
H14 H 0.073002 0.268511 0.473229 0.031 Uiso 1 1 calc R U . . .
C15 C 0.2656(3) 0.33672(13) 0.5717(3) 0.0205(5) Uani 1 1 d . . . . .
H15 H 0.299280 0.333212 0.489671 0.025 Uiso 1 1 calc R U . . .
C16 C 0.7095(3) 0.39404(13) 0.8721(2) 0.0164(4) Uani 1 1 d . . . . .
C17 C 0.7223(3) 0.32050(14) 0.8635(3) 0.0242(5) Uani 1 1 d . . . . .
H17 H 0.640781 0.295692 0.778707 0.029 Uiso 1 1 calc R U . . .
C18 C 0.8516(3) 0.28222(15) 0.9760(3) 0.0311(6) Uani 1 1 d . . . . .
H18 H 0.857805 0.232315 0.966095 0.037 Uiso 1 1 calc R U . . .
C19 C 0.9696(3) 0.31711(17) 1.1008(3) 0.0330(7) Uani 1 1 d . . . . .
H19 H 1.057269 0.291443 1.177779 0.040 Uiso 1 1 calc R U . . .
C20 C 0.9596(3) 0.38883(18) 1.1132(3) 0.0375(7) Uani 1 1 d . . . . .
H20 H 1.039831 0.412893 1.200336 0.045 Uiso 1 1 calc R U . . .
C21 C 0.8333(3) 0.42717(16) 0.9996(3) 0.0277(6) Uani 1 1 d . . . . .
H21 H 0.831210 0.477258 1.009113 0.033 Uiso 1 1 calc R U . . .
C22 C 0.5552(3) 0.42509(12) 0.5312(2) 0.0154(4) Uani 1 1 d . . . . .
C23 C 0.7065(3) 0.40734(13) 0.5327(3) 0.0194(5) Uani 1 1 d . . . . .
H23 H 0.799730 0.403939 0.630018 0.023 Uiso 1 1 calc R U . . .
C24 C 0.7235(3) 0.39464(14) 0.3962(3) 0.0236(5) Uani 1 1 d . . . . .
H24 H 0.828144 0.383775 0.401405 0.028 Uiso 1 1 calc R U . . .
C25 C 0.5897(3) 0.39762(15) 0.2524(3) 0.0254(5) Uani 1 1 d . . . . .
H25 H 0.601241 0.387522 0.159218 0.031 Uiso 1 1 calc R U . . .
C26 C 0.4381(3) 0.41564(15) 0.2465(3) 0.0259(5) Uani 1 1 d . . . . .
H26 H 0.345214 0.418241 0.148709 0.031 Uiso 1 1 calc R U . . .
C27 C 0.4227(3) 0.42985(14) 0.3837(3) 0.0203(5) Uani 1 1 d . . . . .
H27 H 0.318894 0.443231 0.377339 0.024 Uiso 1 1 calc R U . . .
H1 H 0.650(4) 0.5348(17) 0.788(4) 0.039(9) Uiso 1 1 d . . . . .
H2 H 0.494(4) 0.5081(17) 0.873(3) 0.035(9) Uiso 1 1 d . . . . .

loop_
_atom_site_aniso_label
_atom_site_aniso_U_11
_atom_site_aniso_U_22
_atom_site_aniso_U_33
_atom_site_aniso_U_23
_atom_site_aniso_U_13
_atom_site_aniso_U_12
Co1 0.01427(13) 0.01155(14) 0.01910(14) -0.00090(12) 0.00812(11) -0.00044(12)
P1 0.0236(3) 0.0174(3) 0.0281(3) -0.0092(3) 0.0133(3) -0.0055(3)
P2 0.0238(3) 0.0173(3) 0.0270(3) 0.0041(3) 0.0141(3) 0.0004(3)
P3 0.0161(3) 0.0160(3) 0.0295(3) 0.0039(2) 0.0112(2) 0.0038(2)
Si1 0.0115(2) 0.0122(3) 0.0127(3) -0.0008(2) 0.0035(2) 0.0004(2)
C1 0.0277(14) 0.0344(16) 0.0439(16) -0.0172(13) 0.0158(13) -0.0130(12)
C2 0.0373(16) 0.0249(15) 0.0563(19) -0.0197(13) 0.0250(15) -0.0039(13)
C3 0.0498(18) 0.0410(17) 0.0254(13) -0.0099(12) 0.0159(13) -0.0068(15)
C4 0.0358(15) 0.0391(17) 0.0438(16) 0.0083(13) 0.0283(14) -0.0006(13)
C5 0.0481(18) 0.0182(13) 0.0513(18) 0.0071(12) 0.0290(15) -0.0017(13)
C6 0.0390(15) 0.0354(16) 0.0273(13) 0.0105(12) 0.0114(12) -0.0007(13)
C7 0.0315(12) 0.0312(14) 0.0437(14) 0.0044(14) 0.0261(12) 0.0054(13)
C8 0.0276(13) 0.0222(14) 0.0525(18) 0.0088(12) 0.0206(13) 0.0097(11)
C9 0.0174(11) 0.0277(14) 0.0365(14) 0.0043(11) 0.0048(10) 0.0031(10)
C10 0.0134(9) 0.0117(10) 0.0158(9) 0.0009(8) 0.0033(8) 0.0019(8)
C11 0.0225(11) 0.0157(11) 0.0161(10) 0.0014(8) 0.0065(9) -0.0009(9)
C12 0.0261(12) 0.0206(12) 0.0242(12) 0.0047(9) 0.0141(10) 0.0000(10)
C13 0.0194(11) 0.0185(12) 0.0324(13) 0.0052(10) 0.0088(10) -0.0038(10)
C14 0.0245(12) 0.0231(13) 0.0257(12) -0.0072(10) 0.0061(10) -0.0083(11)
C15 0.0210(11) 0.0179(12) 0.0231(11) -0.0070(9) 0.0100(10) -0.0036(9)
C16 0.0137(10) 0.0211(11) 0.0147(10) 0.0008(8) 0.0062(8) 0.0026(9)
C17 0.0207(11) 0.0193(12) 0.0291(13) 0.0039(10) 0.0073(10) 0.0023(10)
C18 0.0264(13) 0.0272(14) 0.0404(15) 0.0146(12) 0.0150(12) 0.0098(11)
C19 0.0232(13) 0.0496(19) 0.0241(13) 0.0160(12) 0.0079(10) 0.0162(13)
C20 0.0229(13) 0.054(2) 0.0221(13) -0.0061(12) -0.0033(10) 0.0100(13)
C21 0.0199(12) 0.0300(14) 0.0240(12) -0.0067(10) 0.0005(10) 0.0054(11)
C22 0.0179(10) 0.0129(10) 0.0139(9) -0.0009(8) 0.0054(8) -0.0010(8)
C23 0.0187(11) 0.0197(12) 0.0183(11) -0.0003(9) 0.0065(9) -0.0008(9)
C24 0.0250(12) 0.0257(13) 0.0263(12) -0.0004(10) 0.0168(10) 0.0006(11)
C25 0.0330(13) 0.0280(13) 0.0190(11) -0.0016(9) 0.0147(10) -0.0017(11)
C26 0.0269(13) 0.0330(15) 0.0133(10) 0.0012(9) 0.0043(9) -0.0003(11)
C27 0.0167(10) 0.0248(13) 0.0178(10) 0.0007(9) 0.0057(9) 0.0014(10)

loop_
_atom_type_symbol
_atom_type_description
_atom_type_scat_dispersion_real
_atom_type_scat_dispersion_imag
_atom_type_scat_source
C C 0.0033 0.0016 'International Tables Vol C Tables 4.2.6.8 and 6.1.1.4'
H H 0.0000 0.0000 'International Tables Vol C Tables 4.2.6.8 and 6.1.1.4'
Si Si 0.0817 0.0704 'International Tables Vol C Tables 4.2.6.8 and 6.1.1.4'
P P 0.1023 0.0942 'International Tables Vol C Tables 4.2.6.8 and 6.1.1.4'
Co Co 0.3494 0.9721 'International Tables Vol C Tables 4.2.6.8 and 6.1.1.4'

loop_
_geom_angle_atom_site_label_1
_geom_angle_atom_site_label_2
_geom_angle_atom_site_label_3
_geom_angle
_geom_angle_site_symmetry_1
_geom_angle_site_symmetry_3
_geom_angle_publ_flag
P3 Co1 P2 97.32(3) . . ?
P3 Co1 P1 103.44(3) . . ?
P2 Co1 P1 101.80(3) . . ?
P3 Co1 Si1 106.86(3) . . ?
P2 Co1 Si1 108.16(3) . . ?
P1 Co1 Si1 133.59(3) . . ?
C3 P1 C2 98.78(16) . . ?
C3 P1 C1 99.29(15) . . ?
C2 P1 C1 100.52(14) . . ?
C3 P1 Co1 114.89(11) . . ?
C2 P1 Co1 123.34(11) . . ?
C1 P1 Co1 116.06(10) . . ?
C4 P2 C5 99.45(15) . . ?
C4 P2 C6 100.23(15) . . ?
C5 P2 C6 98.87(15) . . ?
C4 P2 Co1 113.90(10) . . ?
C5 P2 Co1 118.52(10) . . ?
C6 P2 Co1 122.01(10) . . ?
C9 P3 C8 98.97(14) . . ?
C9 P3 C7 101.05(13) . . ?
C8 P3 C7 98.42(14) . . ?
C9 P3 Co1 119.59(9) . . ?
C8 P3 Co1 118.18(9) . . ?
C7 P3 Co1 116.82(9) . . ?
C22 Si1 C16 102.25(10) . . ?
C22 Si1 C10 103.63(10) . . ?
C16 Si1 C10 100.26(10) . . ?
C22 Si1 Co1 117.54(7) . . ?
C16 Si1 Co1 116.08(7) . . ?
C10 Si1 Co1 114.74(7) . . ?
C15 C10 C11 116.1(2) . . ?
C15 C10 Si1 125.51(17) . . ?
C11 C10 Si1 118.34(16) . . ?
C12 C11 C10 122.3(2) . . ?
C13 C12 C11 120.1(2) . . ?
C14 C13 C12 119.1(2) . . ?
C13 C14 C15 120.5(2) . . ?
C10 C15 C14 121.8(2) . . ?
C21 C16 C17 116.0(2) . . ?
C21 C16 Si1 123.88(19) . . ?
C17 C16 Si1 120.08(17) . . ?
C16 C17 C18 122.0(2) . . ?
C19 C18 C17 119.8(3) . . ?
C20 C19 C18 119.5(2) . . ?
C19 C20 C21 120.7(3) . . ?
C20 C21 C16 121.8(3) . . ?
C27 C22 C23 116.2(2) . . ?
C27 C22 Si1 120.79(17) . . ?
C23 C22 Si1 122.97(16) . . ?
C24 C23 C22 121.9(2) . . ?
C25 C24 C23 120.7(2) . . ?
C24 C25 C26 118.9(2) . . ?
C27 C26 C25 120.0(2) . . ?
C26 C27 C22 122.2(2) . . ?

loop_
_geom_bond_atom_site_label_1
_geom_bond_atom_site_label_2
_geom_bond_distance
_geom_bond_site_symmetry_2
_geom_bond_publ_flag
Co1 P3 2.1709(6) . ?
Co1 P2 2.1746(7) . ?
Co1 P1 2.1918(7) . ?
Co1 Si1 2.2406(7) . ?
P1 C3 1.826(3) . ?
P1 C2 1.826(3) . ?
P1 C1 1.833(3) . ?
P2 C4 1.821(3) . ?
P2 C5 1.836(3) . ?
P2 C6 1.839(3) . ?
P3 C9 1.830(3) . ?
P3 C8 1.830(3) . ?
P3 C7 1.832(2) . ?
Si1 C22 1.906(2) . ?
Si1 C16 1.917(2) . ?
Si1 C10 1.925(2) . ?
C10 C15 1.394(3) . ?
C10 C11 1.404(3) . ?
C11 C12 1.388(3) . ?
C12 C13 1.383(4) . ?
C13 C14 1.379(4) . ?
C14 C15 1.399(3) . ?
C16 C21 1.396(3) . ?
C16 C17 1.397(3) . ?
C17 C18 1.401(3) . ?
C18 C19 1.376(4) . ?
C19 C20 1.364(5) . ?
C20 C21 1.392(4) . ?
C22 C27 1.403(3) . ?
C22 C23 1.404(3) . ?
C23 C24 1.385(3) . ?
C24 C25 1.385(4) . ?
C25 C26 1.392(4) . ?
C26 C27 1.390(3) . ?
